data_2209321
loop_
_publ_author_name
'Xue-Mei Li'
'Shan-Shan Gu'
'Qiang Xu'
'Shu-Sheng Zhang'

_publ_section_title
;
 2-Carbamoyl-3-nitrobenzoic acid
;
_journal_coeditor_code SJ2072
_journal_issue 6
_journal_name_full 'Acta Crystallographica Section E'
_journal_page_first o2539
_journal_page_last o2540
_journal_paper_doi 10.1107/S1600536806018836
_journal_volume 62
_journal_year 2006
_chemical_formula_iupac 'C8 H6 N2 O5'
_chemical_formula_moiety 'C8 H6 N2 O5'
_chemical_formula_sum 'C8 H6 N2 O5'
_chemical_formula_weight 210.15
_chemical_name_systematic
;
2-Carbamoyl-3-nitrobenzoic acid
;
_space_group_IT_number 14
_symmetry_cell_setting monoclinic
_symmetry_space_group_name_Hall '-P 2ybc'
_symmetry_space_group_name_H-M 'P 1 21/c 1'
_atom_sites_solution_hydrogens geom
_atom_sites_solution_primary direct
_atom_sites_solution_secondary difmap
_audit_creation_method SHELXL-97
_cell_angle_alpha 90.00
_cell_angle_beta 125.755(5)
_cell_angle_gamma 90.00
_cell_formula_units_Z 4
_cell_length_a 9.6080(12)
_cell_length_b 6.8998(9)
_cell_length_c 15.3291(14)
_cell_measurement_reflns_used 1556
_cell_measurement_temperature 293(2)
_cell_measurement_theta_max 25.9
_cell_measurement_theta_min 2.6
_cell_volume 824.68(17)
_computing_cell_refinement 'SAINT (Siemens, 1996)'
_computing_data_collection 'SMART (Siemens, 1996)'
_computing_data_reduction SAINT
_computing_molecular_graphics SHELXTL
_computing_publication_material 'SHELXTL, PARST (Nardelli, 1995) and PLATON (Spek, 2003)'
_computing_structure_refinement SHELXTL
_computing_structure_solution 'SHELXTL (Sheldrick, 1997)'
_diffrn_ambient_temperature 293(2)
_diffrn_detector_area_resol_mean 8.33
_diffrn_measured_fraction_theta_full 0.985
_diffrn_measured_fraction_theta_max 0.985
_diffrn_measurement_device_type 'Siemens SMART 1000 CCD area-detector'
_diffrn_measurement_method \w
_diffrn_radiation_monochromator graphite
_diffrn_radiation_source 'fine-focus sealed tube'
_diffrn_radiation_type MoK\a
_diffrn_radiation_wavelength 0.71073
_diffrn_reflns_av_R_equivalents 0.0194
_diffrn_reflns_av_sigmaI/netI 0.0220
_diffrn_reflns_limit_h_max 11
_diffrn_reflns_limit_h_min -11
_diffrn_reflns_limit_k_max 6
_diffrn_reflns_limit_k_min -8
_diffrn_reflns_limit_l_max 18
_diffrn_reflns_limit_l_min -18
_diffrn_reflns_number 4196
_diffrn_reflns_theta_full 26.02
_diffrn_reflns_theta_max 26.02
_diffrn_reflns_theta_min 2.61
_diffrn_standards_number 0
_exptl_absorpt_coefficient_mu 0.144
_exptl_absorpt_correction_T_max 0.9914
_exptl_absorpt_correction_T_min 0.9648
_exptl_absorpt_correction_type multi-scan
_exptl_absorpt_process_details '(SADABS; Sheldrick, 1996)'
_exptl_crystal_colour yellow
_exptl_crystal_density_diffrn 1.693
_exptl_crystal_density_method 'not measured'
_exptl_crystal_description plate
_exptl_crystal_F_000 432
_exptl_crystal_size_max 0.25
_exptl_crystal_size_mid 0.20
_exptl_crystal_size_min 0.06
_refine_diff_density_max 0.510
_refine_diff_density_min -0.620
_refine_ls_extinction_method none
_refine_ls_goodness_of_fit_ref 1.068
_refine_ls_hydrogen_treatment constr
_refine_ls_matrix_type full
_refine_ls_number_parameters 136
_refine_ls_number_reflns 1606
_refine_ls_number_restraints 0
_refine_ls_restrained_S_all 1.068
_refine_ls_R_factor_all 0.0648
_refine_ls_R_factor_gt 0.0567
_refine_ls_shift/su_max 0.000
_refine_ls_shift/su_mean 0.000
_refine_ls_structure_factor_coef Fsqd
_refine_ls_weighting_details 'calc w=1/[\s^2^(Fo^2^)+(0.0923P)^2^+0.663P] where P=(Fo^2^+2Fc^2^)/3'
_refine_ls_weighting_scheme calc
_refine_ls_wR_factor_gt 0.1615
_refine_ls_wR_factor_ref 0.1697
_reflns_number_gt 1368
_reflns_number_total 1606
_reflns_threshold_expression I>2\s(I)
_cod_data_source_file sj2072.cif
_cod_data_source_block I
_cod_depositor_comments
;
The following automatic conversions were performed:
'_symmetry_cell_setting' value 'Monoclinic' changed to 'monoclinic'
according to '/home/saulius/struct/CIF-dictionaries/cif_core.dic'
dictionary named 'cif_core.dic' version 2.4.1 from 2010-06-29.

Automatic conversion script
Id: cif_fix_enum 1527 2010-12-29 10:47:43Z saulius 

The following automatic conversions were performed:

'_symmetry_cell_setting' value 'Monoclinic' changed to 'monoclinic'
according to /home/saulius/struct/CIF-dictionaries/cif_core.dic
dictionary named 'cif_core.dic' version 2.4.1 from 2010-06-29.

Automatic conversion script
Id: cif_fix_values 1715 2011-07-08 13:25:40Z adriana 
;
_cod_original_sg_symbol_H-M 'P 21/c'
_cod_database_code 2209321
_cod_database_fobs_code 2209321

loop_
_symmetry_equiv_pos_as_xyz
'x, y, z'
'-x, y+1/2, -z+1/2'
'-x, -y, -z'
'x, -y-1/2, z-1/2'

loop_
_atom_site_type_symbol
_atom_site_label
_atom_site_fract_x
_atom_site_fract_y
_atom_site_fract_z
_atom_site_U_iso_or_equiv
_atom_site_adp_type
_atom_site_calc_flag
_atom_site_refinement_flags
_atom_site_occupancy
O O1 0.7912(3) -0.4418(3) -0.20664(16) 0.0468(5) Uani d . 1
O O2 0.9127(3) -0.1740(3) -0.12679(17) 0.0496(6) Uani d . 1
O O3 0.4840(2) -0.6242(3) -0.24030(14) 0.0377(5) Uani d . 1
O O4 0.5396(3) -0.8626(3) -0.06282(17) 0.0545(6) Uani d . 1
O O5 0.6242(3) -0.7928(3) 0.10274(18) 0.0645(7) Uani d . 1
H H5A 0.5766 -0.8959 0.0963 0.097 Uiso calc R 1
N N1 0.8385(3) -0.3243(3) -0.13537(17) 0.0316(5) Uani d . 1
N N2 0.7157(2) -0.8134(2) -0.15392(15) 0.0244(4) Uani d . 1
H H2A 0.6724 -0.8962 -0.2055 0.029 Uiso calc R 1
H H2B 0.8173 -0.8308 -0.0963 0.029 Uiso calc R 1
C C1 0.8077(3) -0.3678(3) -0.05371(19) 0.0291(5) Uani d . 1
C C2 0.8749(3) -0.2417(4) 0.0314(2) 0.0379(6) Uani d . 1
H H2C 0.9316 -0.1299 0.0344 0.045 Uiso calc R 1
C C3 0.8568(4) -0.2838(4) 0.1126(2) 0.0450(7) Uani d . 1
H H3A 0.8993 -0.1988 0.1700 0.054 Uiso calc R 1
C C4 0.7751(3) -0.4529(4) 0.1081(2) 0.0419(7) Uani d . 1
H H4A 0.7666 -0.4832 0.1640 0.050 Uiso calc R 1
C C5 0.7058(3) -0.5779(4) 0.0209(2) 0.0331(6) Uani d . 1
C C6 0.7186(3) -0.5351(3) -0.06341(19) 0.0282(5) Uani d . 1
C C7 0.6269(3) -0.6612(3) -0.16310(19) 0.0292(5) Uani d . 1
C C8 0.6153(3) -0.7591(4) 0.0158(2) 0.0383(6) Uani d . 1

loop_
_atom_site_aniso_label
_atom_site_aniso_U_11
_atom_site_aniso_U_22
_atom_site_aniso_U_33
_atom_site_aniso_U_12
_atom_site_aniso_U_13
_atom_site_aniso_U_23
O1 0.0664(13) 0.0386(11) 0.0481(11) -0.0116(9) 0.0407(10) -0.0080(9)
O2 0.0612(13) 0.0357(11) 0.0624(13) -0.0165(9) 0.0420(11) -0.0018(9)
O3 0.0354(9) 0.0279(9) 0.0356(10) -0.0005(7) 0.0128(8) 0.0014(7)
O4 0.0755(15) 0.0456(12) 0.0499(12) -0.0262(11) 0.0408(12) -0.0071(10)
O5 0.0981(18) 0.0553(14) 0.0497(13) -0.0297(13) 0.0485(13) -0.0031(10)
N1 0.0328(10) 0.0253(10) 0.0377(11) -0.0004(8) 0.0211(9) 0.0016(9)
N2 0.0245(9) 0.0141(8) 0.0282(10) 0.0011(7) 0.0117(8) -0.0047(7)
C1 0.0293(11) 0.0230(11) 0.0344(13) 0.0004(9) 0.0182(10) 0.0011(9)
C2 0.0386(13) 0.0303(13) 0.0441(14) -0.0079(10) 0.0237(12) -0.0059(11)
C3 0.0502(15) 0.0432(16) 0.0422(15) -0.0098(12) 0.0272(13) -0.0157(12)
C4 0.0463(14) 0.0455(16) 0.0383(14) -0.0044(12) 0.0272(12) -0.0020(12)
C5 0.0340(12) 0.0313(13) 0.0339(13) 0.0006(10) 0.0197(11) 0.0025(10)
C6 0.0267(11) 0.0233(11) 0.0315(12) 0.0020(9) 0.0152(10) 0.0015(9)
C7 0.0337(12) 0.0224(11) 0.0321(12) -0.0041(9) 0.0195(11) 0.0006(9)
C8 0.0457(14) 0.0336(14) 0.0401(14) -0.0005(11) 0.0277(12) 0.0073(11)

loop_
_atom_type_symbol
_atom_type_description
_atom_type_scat_dispersion_real
_atom_type_scat_dispersion_imag
_atom_type_scat_source
C C 0.0033 0.0016 'International Tables Vol C Tables 4.2.6.8 and 6.1.1.4'
H H 0.0000 0.0000 'International Tables Vol C Tables 4.2.6.8 and 6.1.1.4'
N N 0.0061 0.0033 'International Tables Vol C Tables 4.2.6.8 and 6.1.1.4'
O O 0.0106 0.0060 'International Tables Vol C Tables 4.2.6.8 and 6.1.1.4'

loop_
_geom_angle_atom_site_label_1
_geom_angle_atom_site_label_2
_geom_angle_atom_site_label_3
_geom_angle
C8 O5 H5A 109.5
O1 N1 O2 123.5(2)
O1 N1 C1 118.16(19)
O2 N1 C1 118.3(2)
C7 N2 H2A 120.0
C7 N2 H2B 120.0
H2A N2 H2B 120.0
C2 C1 C6 123.0(2)
C2 C1 N1 117.4(2)
C6 C1 N1 119.6(2)
C1 C2 C3 119.0(2)
C1 C2 H2C 120.5
C3 C2 H2C 120.5
C2 C3 C4 119.8(3)
C2 C3 H3A 120.1
C4 C3 H3A 120.1
C3 C4 C5 120.6(3)
C3 C4 H4A 119.7
C5 C4 H4A 119.7
C4 C5 C6 120.4(2)
C4 C5 C8 120.3(2)
C6 C5 C8 119.3(2)
C1 C6 C5 117.2(2)
C1 C6 C7 122.9(2)
C5 C6 C7 119.8(2)
O3 C7 N2 125.0(2)
O3 C7 C6 121.7(2)
N2 C7 C6 113.24(19)
O4 C8 O5 123.6(2)
O4 C8 C5 122.4(2)
O5 C8 C5 114.0(2)

loop_
_geom_bond_atom_site_label_1
_geom_bond_atom_site_label_2
_geom_bond_distance
_geom_bond_publ_flag
O1 N1 1.215(3) yes
O2 N1 1.221(3) yes
O3 C7 1.205(3) yes
O4 C8 1.212(3) yes
O5 C8 1.305(3) yes
O5 H5A 0.8200 ?
N1 C1 1.476(3) yes
N2 C7 1.308(3) yes
N2 H2A 0.8600 ?
N2 H2B 0.8600 ?
C1 C2 1.375(4) ?
C1 C6 1.393(3) ?
C2 C3 1.385(4) ?
C2 H2C 0.9300 ?
C3 C4 1.385(4) ?
C3 H3A 0.9300 ?
C4 C5 1.391(4) ?
C4 H4A 0.9300 ?
C5 C6 1.399(4) ?
C5 C8 1.499(3) ?
C6 C7 1.515(3) ?

loop_
_geom_hbond_atom_site_label_D
_geom_hbond_atom_site_label_H
_geom_hbond_atom_site_label_A
_geom_hbond_site_symmetry_A
_geom_hbond_distance_DH
_geom_hbond_distance_HA
_geom_hbond_distance_DA
_geom_hbond_angle_DHA
_geom_hbond_publ_flag
N2 H2A O3 2_644 0.86 1.99 2.697(3) 138 yes
O5 H5A O4 3_635 0.82 1.90 2.716(3) 172 yes
C2 H2C O2 3_755 0.93 2.48 3.323(4) 150 yes
C4 H4A O5 1_555 0.93 2.41 2.733(4) 100 yes

loop_
_geom_torsion_atom_site_label_1
_geom_torsion_atom_site_label_2
_geom_torsion_atom_site_label_3
_geom_torsion_atom_site_label_4
_geom_torsion
O1 N1 C1 C2 174.6(2)
O2 N1 C1 C2 -4.3(3)
O1 N1 C1 C6 -3.2(3)
O2 N1 C1 C6 178.0(2)
C6 C1 C2 C3 1.3(4)
N1 C1 C2 C3 -176.4(2)
C1 C2 C3 C4 1.4(4)
C2 C3 C4 C5 -2.2(4)
C3 C4 C5 C6 0.4(4)
C3 C4 C5 C8 -179.1(2)
C2 C1 C6 C5 -3.0(3)
N1 C1 C6 C5 174.6(2)
C2 C1 C6 C7 172.6(2)
N1 C1 C6 C7 -9.7(3)
C4 C5 C6 C1 2.1(3)
C8 C5 C6 C1 -178.4(2)
C4 C5 C6 C7 -173.7(2)
C8 C5 C6 C7 5.8(3)
C1 C6 C7 O3 -83.6(3)
C5 C6 C7 O3 92.0(3)
C1 C6 C7 N2 98.9(3)
C5 C6 C7 N2 -85.6(3)
C4 C5 C8 O4 173.1(3)
C6 C5 C8 O4 -6.4(4)
C4 C5 C8 O5 -6.2(4)
C6 C5 C8 O5 174.3(2)

loop_
_cod_related_entry_id
_cod_related_entry_database
_cod_related_entry_code
1 ChemSpider 387014
